data_4127382
loop_
_publ_author_name
'Hayashi, Mikihiro'
'Takahashi, Yuki'
'Yoshida, Yukihiro'
'Sugimoto, Kunihisa'
'Kitagawa, Hiroshi'

_publ_section_title
;
 Role of <i>d</i>-Elements in a Proton-Electron Coupling of <i>d</i>-\p
 Hybridized Electron Systems.
;
_journal_issue 29
_journal_name_full 'Journal of the American Chemical Society'
_journal_page_first 11686
_journal_page_last 11693
_journal_paper_doi 10.1021/jacs.9b04937
_journal_volume 141
_journal_year 2019
_chemical_formula_sum 'C24 H41 N5 Ni S4'
_chemical_formula_weight 586.57
_space_group_crystal_system triclinic
_space_group_IT_number 2
_space_group_name_Hall '-P 1'
_space_group_name_H-M_alt 'P -1'
_symmetry_space_group_name_Hall '-P 1'
_symmetry_space_group_name_H-M 'P -1'
_atom_sites_solution_hydrogens geom
_audit_creation_method SHELXL-2018/1
_cell_angle_alpha 72.7210(10)
_cell_angle_beta 79.4010(10)
_cell_angle_gamma 89.3780(10)
_cell_formula_units_Z 2
_cell_length_a 9.8084(13)
_cell_length_b 10.0948(13)
_cell_length_c 15.219(2)
_cell_measurement_reflns_used 9958
_cell_measurement_temperature 100(2)
_cell_measurement_theta_max 28.31
_cell_measurement_theta_min 2.32
_cell_volume 1412.8(3)
_computing_structure_refinement 'SHELXL-2018/1 (Sheldrick, 2018)'
_diffrn_ambient_temperature 100(2)
_diffrn_measured_fraction_theta_full 0.997
_diffrn_measured_fraction_theta_max 0.908
_diffrn_measurement_device_type 'Bruker APEX-II CCD'
_diffrn_measurement_method '\f and \w scans'
_diffrn_radiation_type MoK\a
_diffrn_radiation_wavelength 0.71069
_diffrn_reflns_av_R_equivalents 0.0193
_diffrn_reflns_av_unetI/netI 0.0224
_diffrn_reflns_Laue_measured_fraction_full 0.997
_diffrn_reflns_Laue_measured_fraction_max 0.908
_diffrn_reflns_limit_h_max 12
_diffrn_reflns_limit_h_min -12
_diffrn_reflns_limit_k_max 13
_diffrn_reflns_limit_k_min -13
_diffrn_reflns_limit_l_max 20
_diffrn_reflns_limit_l_min -19
_diffrn_reflns_number 16434
_diffrn_reflns_point_group_measured_fraction_full 0.997
_diffrn_reflns_point_group_measured_fraction_max 0.908
_diffrn_reflns_theta_full 25.240
_diffrn_reflns_theta_max 28.520
_diffrn_reflns_theta_min 1.427
_exptl_absorpt_coefficient_mu 1.005
_exptl_absorpt_correction_type none
_exptl_crystal_colour brown
_exptl_crystal_density_diffrn 1.379
_exptl_crystal_description block
_exptl_crystal_F_000 624
_exptl_crystal_size_max 0.100
_exptl_crystal_size_mid 0.050
_exptl_crystal_size_min 0.050
_refine_diff_density_max 0.616
_refine_diff_density_min -0.500
_refine_diff_density_rms 0.074
_refine_ls_extinction_method none
_refine_ls_goodness_of_fit_ref 1.391
_refine_ls_hydrogen_treatment constr
_refine_ls_matrix_type full
_refine_ls_number_parameters 314
_refine_ls_number_reflns 6519
_refine_ls_number_restraints 0
_refine_ls_restrained_S_all 1.391
_refine_ls_R_factor_all 0.0420
_refine_ls_R_factor_gt 0.0402
_refine_ls_shift/su_max 0.001
_refine_ls_shift/su_mean 0.000
_refine_ls_structure_factor_coef Fsqd
_refine_ls_weighting_details 'w=1/[\s^2^(Fo^2^)+2.8107P] where P=(Fo^2^+2Fc^2^)/3'
_refine_ls_weighting_scheme calc
_refine_ls_wR_factor_gt 0.0969
_refine_ls_wR_factor_ref 0.0975
_reflns_Friedel_coverage 0.000
_reflns_number_gt 6204
_reflns_number_total 6519
_reflns_threshold_expression 'I > 2\s(I)'
_cod_data_source_file ja9b04937_si_007.cif
_cod_data_source_block (TBA)[Ni(HL)(L)]_100K
_cod_database_code 4127382
_shelx_shelxl_version_number 2018/1
_shelx_space_group_comment
;
The symmetry employed for this shelxl refinement is uniquely defined
by the following loop, which should always be used as a source of
symmetry information in preference to the above space-group names.
They are only intended as comments.
;
_shelx_estimated_absorpt_t_min 0.906
_shelx_estimated_absorpt_t_max 0.951

loop_
_space_group_symop_operation_xyz
'x, y, z'
'-x, -y, -z'

loop_
_atom_site_label
_atom_site_type_symbol
_atom_site_fract_x
_atom_site_fract_y
_atom_site_fract_z
_atom_site_U_iso_or_equiv
_atom_site_adp_type
_atom_site_occupancy
_atom_site_site_symmetry_order
_atom_site_calc_flag
_atom_site_refinement_flags_posn
_atom_site_refinement_flags_adp
_atom_site_refinement_flags_occupancy
Ni1 Ni 0.500000 0.000000 1.000000 0.01457(11) Uani 1 2 d S . P
Ni2 Ni 1.000000 1.000000 0.500000 0.01287(11) Uani 1 2 d S . P
S1 S 0.28187(7) -0.04854(7) 1.01192(5) 0.01710(14) Uani 1 1 d . . .
S2 S 0.48398(7) 0.21367(7) 0.91509(5) 0.01854(14) Uani 1 1 d . . .
S3 S 1.04768(7) 1.20616(7) 0.50756(5) 0.01616(14) Uani 1 1 d . . .
S4 S 0.81498(7) 1.06931(7) 0.44173(5) 0.01663(14) Uani 1 1 d . . .
N1 N 0.0854(2) 0.1124(2) 0.94350(16) 0.0183(5) Uani 1 1 d . . .
H41 H 0.026336 0.041924 0.974613 0.022 Uiso 0.5 1 calc R U P
N2 N 0.2689(3) 0.3374(2) 0.84568(17) 0.0195(5) Uani 1 1 d . . .
N3 N 0.9122(2) 1.4398(2) 0.45921(16) 0.0151(4) Uani 1 1 d . . .
H42 H 0.972049 1.477451 0.482416 0.018 Uiso 0.5 1 calc R U P
N4 N 0.7182(2) 1.3218(2) 0.38872(16) 0.0169(5) Uani 1 1 d . . .
N5 N 0.5532(2) 0.8091(2) 0.75755(15) 0.0144(4) Uani 1 1 d . . .
C1 C 0.2212(3) 0.1030(3) 0.94903(18) 0.0172(5) Uani 1 1 d . . .
C2 C 0.3122(3) 0.2219(3) 0.90029(19) 0.0167(5) Uani 1 1 d . . .
C3 C 0.9182(3) 1.3058(3) 0.46290(18) 0.0148(5) Uani 1 1 d . . .
C4 C 0.8144(3) 1.2459(3) 0.42860(18) 0.0147(5) Uani 1 1 d . . .
C5 C 0.0407(3) 0.2311(3) 0.8898(2) 0.0223(6) Uani 1 1 d . . .
H1 H -0.054905 0.238374 0.886209 0.027 Uiso 1 1 calc R U .
C6 C 0.1323(3) 0.3403(3) 0.8407(2) 0.0225(6) Uani 1 1 d . . .
H2 H 0.099059 0.421202 0.801771 0.027 Uiso 1 1 calc R U .
C7 C 0.8130(3) 1.5172(3) 0.41934(19) 0.0179(5) Uani 1 1 d . . .
H3 H 0.808518 1.612585 0.416020 0.021 Uiso 1 1 calc R U .
C8 C 0.7196(3) 1.4581(3) 0.38396(19) 0.0187(5) Uani 1 1 d . . .
H4 H 0.652901 1.514923 0.354786 0.022 Uiso 1 1 calc R U .
C9 C 0.6739(3) 0.8587(3) 0.79197(18) 0.0165(5) Uani 1 1 d . . .
H5 H 0.637151 0.918127 0.831446 0.020 Uiso 1 1 calc R U .
H6 H 0.711877 0.776621 0.832476 0.020 Uiso 1 1 calc R U .
C10 C 0.7925(3) 0.9394(3) 0.71634(19) 0.0207(6) Uani 1 1 d . . .
H7 H 0.756802 1.022540 0.675279 0.025 Uiso 1 1 calc R U .
H8 H 0.832867 0.880599 0.677301 0.025 Uiso 1 1 calc R U .
C11 C 0.9052(3) 0.9842(3) 0.7608(2) 0.0223(6) Uani 1 1 d . . .
H9 H 0.974567 1.047075 0.710512 0.027 Uiso 1 1 calc R U .
H10 H 0.862175 1.037467 0.802928 0.027 Uiso 1 1 calc R U .
C12 C 0.9799(3) 0.8643(4) 0.8163(2) 0.0308(7) Uani 1 1 d . . .
H11 H 0.914712 0.808541 0.871439 0.046 Uiso 1 1 calc R U .
H12 H 1.056902 0.901094 0.836345 0.046 Uiso 1 1 calc R U .
H13 H 1.016148 0.806104 0.776726 0.046 Uiso 1 1 calc R U .
C13 C 0.4903(3) 0.9296(3) 0.69300(18) 0.0163(5) Uani 1 1 d . . .
H14 H 0.561204 0.971053 0.635971 0.020 Uiso 1 1 calc R U .
H15 H 0.411978 0.892247 0.673333 0.020 Uiso 1 1 calc R U .
C14 C 0.4380(3) 1.0440(3) 0.7351(2) 0.0238(6) Uani 1 1 d . . .
H16 H 0.516455 1.086195 0.751691 0.029 Uiso 1 1 calc R U .
H17 H 0.368786 1.003702 0.793171 0.029 Uiso 1 1 calc R U .
C15 C 0.3715(3) 1.1565(3) 0.6657(2) 0.0212(6) Uani 1 1 d . . .
H18 H 0.292413 1.113616 0.650270 0.025 Uiso 1 1 calc R U .
H19 H 0.334395 1.226699 0.696352 0.025 Uiso 1 1 calc R U .
C16 C 0.4717(4) 1.2291(3) 0.5753(2) 0.0331(8) Uani 1 1 d . . .
H20 H 0.554334 1.264741 0.590195 0.050 Uiso 1 1 calc R U .
H21 H 0.426212 1.306374 0.537389 0.050 Uiso 1 1 calc R U .
H22 H 0.498964 1.162898 0.540159 0.050 Uiso 1 1 calc R U .
C17 C 0.4487(3) 0.7369(3) 0.84653(18) 0.0157(5) Uani 1 1 d . . .
H23 H 0.496387 0.663277 0.887261 0.019 Uiso 1 1 calc R U .
H24 H 0.420458 0.805566 0.880468 0.019 Uiso 1 1 calc R U .
C18 C 0.3185(3) 0.6719(3) 0.83281(19) 0.0200(6) Uani 1 1 d . . .
H25 H 0.342515 0.589530 0.811501 0.024 Uiso 1 1 calc R U .
H26 H 0.277769 0.739489 0.783951 0.024 Uiso 1 1 calc R U .
C19 C 0.2122(3) 0.6286(3) 0.9251(2) 0.0214(6) Uani 1 1 d . . .
H27 H 0.183264 0.713034 0.942671 0.026 Uiso 1 1 calc R U .
H28 H 0.128886 0.585334 0.914671 0.026 Uiso 1 1 calc R U .
C20 C 0.2651(4) 0.5271(3) 1.0070(2) 0.0277(7) Uani 1 1 d . . .
H29 H 0.306822 0.449405 0.987379 0.042 Uiso 1 1 calc R U .
H30 H 0.187432 0.491910 1.059662 0.042 Uiso 1 1 calc R U .
H31 H 0.334986 0.575142 1.026570 0.042 Uiso 1 1 calc R U .
C21 C 0.5990(3) 0.7113(3) 0.69923(18) 0.0165(5) Uani 1 1 d . . .
H32 H 0.515775 0.679601 0.681448 0.020 Uiso 1 1 calc R U .
H33 H 0.661140 0.764962 0.640665 0.020 Uiso 1 1 calc R U .
C22 C 0.6734(3) 0.5837(3) 0.74526(19) 0.0188(5) Uani 1 1 d . . .
H34 H 0.616199 0.531558 0.806358 0.023 Uiso 1 1 calc R U .
H35 H 0.763149 0.612433 0.756611 0.023 Uiso 1 1 calc R U .
C23 C 0.6986(3) 0.4912(3) 0.6812(2) 0.0228(6) Uani 1 1 d . . .
H36 H 0.608257 0.452118 0.677812 0.027 Uiso 1 1 calc R U .
H37 H 0.741709 0.548451 0.617274 0.027 Uiso 1 1 calc R U .
C24 C 0.7922(3) 0.3723(3) 0.7148(2) 0.0268(7) Uani 1 1 d . . .
H38 H 0.881510 0.410206 0.718996 0.040 Uiso 1 1 calc R U .
H39 H 0.807498 0.318167 0.670299 0.040 Uiso 1 1 calc R U .
H40 H 0.747681 0.312170 0.776658 0.040 Uiso 1 1 calc R U .

loop_
_atom_site_aniso_label
_atom_site_aniso_U_11
_atom_site_aniso_U_22
_atom_site_aniso_U_33
_atom_site_aniso_U_23
_atom_site_aniso_U_13
_atom_site_aniso_U_12
Ni1 0.0139(2) 0.0147(2) 0.0152(2) -0.00591(18) -0.00054(18) -0.00236(18)
Ni2 0.0149(2) 0.0100(2) 0.0155(2) -0.00539(17) -0.00461(18) 0.00180(17)
S1 0.0146(3) 0.0152(3) 0.0198(3) -0.0040(2) -0.0006(2) -0.0019(2)
S2 0.0168(3) 0.0160(3) 0.0221(3) -0.0045(3) -0.0036(3) -0.0042(2)
S3 0.0174(3) 0.0111(3) 0.0229(3) -0.0066(2) -0.0086(3) 0.0027(2)
S4 0.0183(3) 0.0122(3) 0.0233(3) -0.0079(3) -0.0097(3) 0.0027(2)
N1 0.0148(11) 0.0184(11) 0.0199(11) -0.0045(9) -0.0007(9) -0.0024(9)
N2 0.0201(12) 0.0171(11) 0.0200(12) -0.0043(9) -0.0032(9) -0.0006(9)
N3 0.0165(11) 0.0129(10) 0.0173(11) -0.0057(9) -0.0046(9) 0.0007(8)
N4 0.0197(12) 0.0153(11) 0.0162(11) -0.0043(9) -0.0055(9) 0.0018(9)
N5 0.0176(11) 0.0137(10) 0.0129(10) -0.0043(8) -0.0046(8) 0.0016(8)
C1 0.0235(14) 0.0167(13) 0.0121(12) -0.0058(10) -0.0031(10) 0.0011(11)
C2 0.0186(13) 0.0176(13) 0.0160(12) -0.0083(10) -0.0029(10) 0.0022(10)
C3 0.0184(13) 0.0134(12) 0.0122(12) -0.0040(9) -0.0018(10) 0.0010(10)
C4 0.0193(13) 0.0137(12) 0.0116(12) -0.0052(9) -0.0021(10) 0.0020(10)
C5 0.0196(14) 0.0214(14) 0.0250(15) -0.0063(12) -0.0030(11) -0.0005(11)
C6 0.0273(15) 0.0179(13) 0.0207(14) -0.0036(11) -0.0038(12) -0.0019(11)
C7 0.0217(14) 0.0121(12) 0.0205(13) -0.0040(10) -0.0070(11) 0.0039(10)
C8 0.0219(14) 0.0154(13) 0.0193(13) -0.0039(10) -0.0077(11) 0.0049(10)
C9 0.0171(13) 0.0201(13) 0.0142(12) -0.0062(10) -0.0057(10) -0.0007(10)
C10 0.0218(14) 0.0242(14) 0.0161(13) -0.0059(11) -0.0040(11) -0.0021(11)
C11 0.0206(14) 0.0272(15) 0.0205(14) -0.0094(12) -0.0032(11) -0.0024(11)
C12 0.0238(16) 0.0383(18) 0.0315(17) -0.0084(14) -0.0118(13) 0.0023(13)
C13 0.0221(14) 0.0146(12) 0.0131(12) -0.0036(10) -0.0065(10) 0.0040(10)
C14 0.0377(18) 0.0182(14) 0.0170(13) -0.0074(11) -0.0058(12) 0.0082(12)
C15 0.0244(15) 0.0174(13) 0.0227(14) -0.0072(11) -0.0051(12) 0.0063(11)
C16 0.044(2) 0.0225(16) 0.0259(16) -0.0004(13) -0.0012(14) 0.0124(14)
C17 0.0182(13) 0.0163(12) 0.0121(12) -0.0038(10) -0.0029(10) 0.0001(10)
C18 0.0249(15) 0.0195(13) 0.0160(13) -0.0044(11) -0.0057(11) -0.0017(11)
C19 0.0206(14) 0.0231(14) 0.0200(14) -0.0051(11) -0.0047(11) -0.0030(11)
C20 0.0353(18) 0.0269(16) 0.0181(14) -0.0012(12) -0.0066(13) -0.0056(13)
C21 0.0210(14) 0.0158(12) 0.0146(12) -0.0070(10) -0.0041(10) 0.0036(10)
C22 0.0204(14) 0.0186(13) 0.0180(13) -0.0056(11) -0.0053(11) 0.0048(11)
C23 0.0270(15) 0.0197(14) 0.0238(15) -0.0087(12) -0.0072(12) 0.0065(12)
C24 0.0259(16) 0.0227(15) 0.0269(16) -0.0040(12) 0.0011(12) 0.0079(12)

loop_
_atom_type_symbol
_atom_type_description
_atom_type_scat_dispersion_real
_atom_type_scat_dispersion_imag
_atom_type_scat_source
C C 0.0033 0.0016 'International Tables Vol C Tables 4.2.6.8 and 6.1.1.4'
H H 0.0000 0.0000 'International Tables Vol C Tables 4.2.6.8 and 6.1.1.4'
N N 0.0061 0.0033 'International Tables Vol C Tables 4.2.6.8 and 6.1.1.4'
S S 0.1246 0.1234 'International Tables Vol C Tables 4.2.6.8 and 6.1.1.4'
Ni Ni 0.3393 1.1124 'International Tables Vol C Tables 4.2.6.8 and 6.1.1.4'

loop_
_geom_angle_atom_site_label_1
_geom_angle_atom_site_label_2
_geom_angle_atom_site_label_3
_geom_angle
_geom_angle_site_symmetry_1
_geom_angle_site_symmetry_3
S1 Ni1 S1 180.0 . 2_657
S1 Ni1 S2 87.61(3) . 2_657
S1 Ni1 S2 92.39(3) 2_657 2_657
S1 Ni1 S2 92.39(3) . .
S1 Ni1 S2 87.61(3) 2_657 .
S2 Ni1 S2 180.0 2_657 .
S3 Ni2 S3 180.0 . 2_776
S3 Ni2 S4 87.94(2) . 2_776
S3 Ni2 S4 92.06(2) 2_776 2_776
S3 Ni2 S4 92.06(2) . .
S3 Ni2 S4 87.94(2) 2_776 .
S4 Ni2 S4 180.00(3) 2_776 .
C1 S1 Ni1 104.00(10) . .
C2 S2 Ni1 104.15(10) . .
C3 S3 Ni2 104.28(9) . .
C4 S4 Ni2 104.63(9) . .
C1 N1 C5 119.6(2) . .
C1 N1 H41 120.2 . .
C5 N1 H41 120.2 . .
C2 N2 C6 117.3(2) . .
C3 N3 C7 119.4(2) . .
C3 N3 H42 120.3 . .
C7 N3 H42 120.3 . .
C4 N4 C8 117.0(2) . .
C13 N5 C9 111.6(2) . .
C13 N5 C21 105.11(19) . .
C9 N5 C21 112.1(2) . .
C13 N5 C17 111.7(2) . .
C9 N5 C17 104.91(19) . .
C21 N5 C17 111.7(2) . .
N1 C1 C2 118.2(2) . .
N1 C1 S1 120.5(2) . .
C2 C1 S1 121.3(2) . .
N2 C2 C1 122.1(3) . .
N2 C2 S2 119.9(2) . .
C1 C2 S2 118.0(2) . .
N3 C3 C4 118.8(2) . .
N3 C3 S3 120.9(2) . .
C4 C3 S3 120.31(19) . .
N4 C4 C3 121.7(2) . .
N4 C4 S4 119.7(2) . .
C3 C4 S4 118.5(2) . .
N1 C5 C6 120.4(3) . .
N1 C5 H1 119.8 . .
C6 C5 H1 119.8 . .
N2 C6 C5 122.3(3) . .
N2 C6 H2 118.8 . .
C5 C6 H2 118.8 . .
N3 C7 C8 120.1(2) . .
N3 C7 H3 120.0 . .
C8 C7 H3 120.0 . .
N4 C8 C7 122.9(3) . .
N4 C8 H4 118.6 . .
C7 C8 H4 118.6 . .
C10 C9 N5 116.0(2) . .
C10 C9 H5 108.3 . .
N5 C9 H5 108.3 . .
C10 C9 H6 108.3 . .
N5 C9 H6 108.3 . .
H5 C9 H6 107.4 . .
C9 C10 C11 110.4(2) . .
C9 C10 H7 109.6 . .
C11 C10 H7 109.6 . .
C9 C10 H8 109.6 . .
C11 C10 H8 109.6 . .
H7 C10 H8 108.1 . .
C12 C11 C10 114.2(3) . .
C12 C11 H9 108.7 . .
C10 C11 H9 108.7 . .
C12 C11 H10 108.7 . .
C10 C11 H10 108.7 . .
H9 C11 H10 107.6 . .
C11 C12 H11 109.5 . .
C11 C12 H12 109.5 . .
H11 C12 H12 109.5 . .
C11 C12 H13 109.5 . .
H11 C12 H13 109.5 . .
H12 C12 H13 109.5 . .
C14 C13 N5 115.3(2) . .
C14 C13 H14 108.4 . .
N5 C13 H14 108.4 . .
C14 C13 H15 108.4 . .
N5 C13 H15 108.4 . .
H14 C13 H15 107.5 . .
C13 C14 C15 110.9(2) . .
C13 C14 H16 109.5 . .
C15 C14 H16 109.5 . .
C13 C14 H17 109.5 . .
C15 C14 H17 109.5 . .
H16 C14 H17 108.0 . .
C16 C15 C14 113.5(3) . .
C16 C15 H18 108.9 . .
C14 C15 H18 108.9 . .
C16 C15 H19 108.9 . .
C14 C15 H19 108.9 . .
H18 C15 H19 107.7 . .
C15 C16 H20 109.5 . .
C15 C16 H21 109.5 . .
H20 C16 H21 109.5 . .
C15 C16 H22 109.5 . .
H20 C16 H22 109.5 . .
H21 C16 H22 109.5 . .
C18 C17 N5 116.2(2) . .
C18 C17 H23 108.2 . .
N5 C17 H23 108.2 . .
C18 C17 H24 108.2 . .
N5 C17 H24 108.2 . .
H23 C17 H24 107.4 . .
C17 C18 C19 110.1(2) . .
C17 C18 H25 109.6 . .
C19 C18 H25 109.6 . .
C17 C18 H26 109.6 . .
C19 C18 H26 109.6 . .
H25 C18 H26 108.1 . .
C20 C19 C18 114.4(3) . .
C20 C19 H27 108.7 . .
C18 C19 H27 108.7 . .
C20 C19 H28 108.7 . .
C18 C19 H28 108.7 . .
H27 C19 H28 107.6 . .
C19 C20 H29 109.5 . .
C19 C20 H30 109.5 . .
H29 C20 H30 109.5 . .
C19 C20 H31 109.5 . .
H29 C20 H31 109.5 . .
H30 C20 H31 109.5 . .
C22 C21 N5 116.5(2) . .
C22 C21 H32 108.2 . .
N5 C21 H32 108.2 . .
C22 C21 H33 108.2 . .
N5 C21 H33 108.2 . .
H32 C21 H33 107.3 . .
C21 C22 C23 109.3(2) . .
C21 C22 H34 109.8 . .
C23 C22 H34 109.8 . .
C21 C22 H35 109.8 . .
C23 C22 H35 109.8 . .
H34 C22 H35 108.3 . .
C24 C23 C22 112.8(2) . .
C24 C23 H36 109.0 . .
C22 C23 H36 109.0 . .
C24 C23 H37 109.0 . .
C22 C23 H37 109.0 . .
H36 C23 H37 107.8 . .
C23 C24 H38 109.5 . .
C23 C24 H39 109.5 . .
H38 C24 H39 109.5 . .
C23 C24 H40 109.5 . .
H38 C24 H40 109.5 . .
H39 C24 H40 109.5 . .

loop_
_geom_bond_atom_site_label_1
_geom_bond_atom_site_label_2
_geom_bond_distance
_geom_bond_site_symmetry_2
Ni1 S1 2.1628(7) .
Ni1 S1 2.1628(7) 2_657
Ni1 S2 2.1813(7) 2_657
Ni1 S2 2.1813(7) .
Ni2 S3 2.1786(7) .
Ni2 S3 2.1786(7) 2_776
Ni2 S4 2.1829(7) 2_776
Ni2 S4 2.1829(7) .
S1 C1 1.712(3) .
S2 C2 1.738(3) .
S3 C3 1.723(3) .
S4 C4 1.733(3) .
N1 C1 1.351(4) .
N1 C5 1.354(4) .
N1 H41 0.8800 .
N2 C2 1.332(4) .
N2 C6 1.355(4) .
N3 C3 1.338(3) .
N3 C7 1.358(3) .
N3 H42 0.8800 .
N4 C4 1.329(3) .
N4 C8 1.356(3) .
N5 C13 1.523(3) .
N5 C9 1.524(3) .
N5 C21 1.526(3) .
N5 C17 1.528(3) .
C1 C2 1.428(4) .
C3 C4 1.439(4) .
C5 C6 1.366(4) .
C5 H1 0.9500 .
C6 H2 0.9500 .
C7 C8 1.367(4) .
C7 H3 0.9500 .
C8 H4 0.9500 .
C9 C10 1.521(4) .
C9 H5 0.9900 .
C9 H6 0.9900 .
C10 C11 1.533(4) .
C10 H7 0.9900 .
C10 H8 0.9900 .
C11 C12 1.522(4) .
C11 H9 0.9900 .
C11 H10 0.9900 .
C12 H11 0.9800 .
C12 H12 0.9800 .
C12 H13 0.9800 .
C13 C14 1.521(4) .
C13 H14 0.9900 .
C13 H15 0.9900 .
C14 C15 1.534(4) .
C14 H16 0.9900 .
C14 H17 0.9900 .
C15 C16 1.521(4) .
C15 H18 0.9900 .
C15 H19 0.9900 .
C16 H20 0.9800 .
C16 H21 0.9800 .
C16 H22 0.9800 .
C17 C18 1.517(4) .
C17 H23 0.9900 .
C17 H24 0.9900 .
C18 C19 1.536(4) .
C18 H25 0.9900 .
C18 H26 0.9900 .
C19 C20 1.530(4) .
C19 H27 0.9900 .
C19 H28 0.9900 .
C20 H29 0.9800 .
C20 H30 0.9800 .
C20 H31 0.9800 .
C21 C22 1.521(4) .
C21 H32 0.9900 .
C21 H33 0.9900 .
C22 C23 1.526(4) .
C22 H34 0.9900 .
C22 H35 0.9900 .
C23 C24 1.526(4) .
C23 H36 0.9900 .
C23 H37 0.9900 .
C24 H38 0.9800 .
C24 H39 0.9800 .
C24 H40 0.9800 .

loop_
_geom_hbond_atom_site_label_D
_geom_hbond_atom_site_label_H
_geom_hbond_atom_site_label_A
_geom_hbond_distance_DH
_geom_hbond_distance_HA
_geom_hbond_distance_DA
_geom_hbond_angle_DHA
_geom_hbond_site_symmetry_A
_geom_hbond_publ_flag
C5 H1 S1 0.95 2.84 3.520(3) 129.0 2_557 yes
C7 H3 S3 0.95 2.93 3.659(3) 134.0 2_786 yes
C17 H24 S1 0.99 2.95 3.918(3) 164.9 1_565 yes
C18 H25 N2 0.99 2.53 3.360(4) 141.6 . yes
N3 H42 N3 0.88 1.90 2.777(4) 174.9 2_786 yes

loop_
_geom_torsion_atom_site_label_1
_geom_torsion_atom_site_label_2
_geom_torsion_atom_site_label_3
_geom_torsion_atom_site_label_4
_geom_torsion
C5 N1 C1 C2 2.4(4)
C5 N1 C1 S1 -176.9(2)
Ni1 S1 C1 N1 -177.9(2)
Ni1 S1 C1 C2 2.8(2)
C6 N2 C2 C1 2.6(4)
C6 N2 C2 S2 -176.6(2)
N1 C1 C2 N2 -4.1(4)
S1 C1 C2 N2 175.1(2)
N1 C1 C2 S2 175.1(2)
S1 C1 C2 S2 -5.7(3)
Ni1 S2 C2 N2 -175.5(2)
Ni1 S2 C2 C1 5.2(2)
C7 N3 C3 C4 -3.1(4)
C7 N3 C3 S3 176.7(2)
Ni2 S3 C3 N3 178.11(19)
Ni2 S3 C3 C4 -2.0(2)
C8 N4 C4 C3 -1.7(4)
C8 N4 C4 S4 177.3(2)
N3 C3 C4 N4 3.9(4)
S3 C3 C4 N4 -176.0(2)
N3 C3 C4 S4 -175.17(19)
S3 C3 C4 S4 5.0(3)
Ni2 S4 C4 N4 175.85(19)
Ni2 S4 C4 C3 -5.1(2)
C1 N1 C5 C6 0.6(4)
C2 N2 C6 C5 0.6(4)
N1 C5 C6 N2 -2.2(5)
C3 N3 C7 C8 0.5(4)
C4 N4 C8 C7 -1.1(4)
N3 C7 C8 N4 1.8(4)
C13 N5 C9 C10 -57.0(3)
C21 N5 C9 C10 60.5(3)
C17 N5 C9 C10 -178.1(2)
N5 C9 C10 C11 179.3(2)
C9 C10 C11 C12 66.1(3)
C9 N5 C13 C14 -57.5(3)
C21 N5 C13 C14 -179.1(2)
C17 N5 C13 C14 59.6(3)
N5 C13 C14 C15 -177.6(2)
C13 C14 C15 C16 -61.4(4)
C13 N5 C17 C18 61.1(3)
C9 N5 C17 C18 -177.9(2)
C21 N5 C17 C18 -56.3(3)
N5 C17 C18 C19 -169.2(2)
C17 C18 C19 C20 -57.6(3)
C13 N5 C21 C22 176.9(2)
C9 N5 C21 C22 55.5(3)
C17 N5 C21 C22 -61.9(3)
N5 C21 C22 C23 174.5(2)
C21 C22 C23 C24 171.1(2)
